data_7208960
loop_
_publ_author_name
'Saines, Paul J.'
'Steinmann, Mark'
'Tan, Jin-Chong'
'Yeung, Hamish H.-M.'
'Cheetham, Anthony K.'

_publ_section_title
;
 Structural diversity and luminescent properties of lanthanide 2,2- and
 2,3-dimethylsuccinate frameworks
;
_journal_issue 1
_journal_name_full CrystEngComm
_journal_page_first 100
_journal_paper_doi 10.1039/c2ce26279g
_journal_volume 15
_journal_year 2013
_chemical_compound_source 'synthesis as described'
_chemical_formula_moiety 'C9 H14 La1 O7'
_chemical_formula_sum 'C9 H14 La O7'
_chemical_formula_weight 373.11
_chemical_name_systematic
;
?
;
_space_group_IT_number 15
_symmetry_cell_setting monoclinic
_symmetry_Int_Tables_number 15
_symmetry_space_group_name_Hall '-C 2yc'
_symmetry_space_group_name_H-M 'C 1 2/c 1'
_atom_sites_solution_hydrogens geom
_atom_sites_solution_primary heavy
_atom_sites_solution_secondary difmap
_audit_creation_date 2012-01-18T13:49:07-00:00
_audit_creation_method 'WinGX routine CIF_UPDATE'
_cell_angle_alpha 90
_cell_angle_beta 93.878(4)
_cell_angle_gamma 90
_cell_formula_units_Z 8
_cell_length_a 22.7053(11)
_cell_length_b 12.3557(5)
_cell_length_c 8.3931(3)
_cell_measurement_reflns_used 1930
_cell_measurement_temperature 120(2)
_cell_measurement_theta_max 29.1701
_cell_measurement_theta_min 3.1147
_cell_measurement_wavelength 0.71073
_cell_volume 2349.21(17)
_computing_cell_refinement 'CrysAlisPro V1.171.35.11 (Agilent Technologies)'
_computing_data_collection 'CrysAlisPro V1.171.35.11 (Agilent Technologies)'
_computing_data_reduction 'CrysAlisPro V1.171.35.11 (Agilent Technologies)'
_computing_molecular_graphics 'Diamond (Brandenburg 1997)'
_computing_publication_material 'WinGX publication routines (Farrugia, 1999)'
_computing_structure_refinement 'SHELXL-97 (Sheldrick, 1997)'
_computing_structure_solution 'DIRDIF-2008 (Beurskens, 2008)'
_diffrn_ambient_temperature 120(2)
_diffrn_detector_area_resol_mean 16.1183
_diffrn_measured_fraction_theta_full 0.9968
_diffrn_measured_fraction_theta_max 0.844
_diffrn_measurement_device_type 'Xcalibur, Eos, Gemini ultra'
_diffrn_radiation_monochromator graphite
_diffrn_radiation_probe x-ray
_diffrn_radiation_source 'Enhance (Mo) X-ray Source'
_diffrn_radiation_type MoK\a
_diffrn_radiation_wavelength 0.71073
_diffrn_reflns_av_R_equivalents 0.0296
_diffrn_reflns_av_unetI/netI 0.0478
_diffrn_reflns_limit_h_max 30
_diffrn_reflns_limit_h_min -29
_diffrn_reflns_limit_k_max 16
_diffrn_reflns_limit_k_min -9
_diffrn_reflns_limit_l_max 11
_diffrn_reflns_limit_l_min -10
_diffrn_reflns_number 5287
_diffrn_reflns_theta_full 26.32
_diffrn_reflns_theta_max 29.24
_diffrn_reflns_theta_min 3.12
_exptl_absorpt_coefficient_mu 3.653
_exptl_absorpt_correction_T_max 0.896
_exptl_absorpt_correction_T_min 0.659
_exptl_absorpt_correction_type analytical
_exptl_absorpt_process_details
;
CrysAlisPro, Agilent Technologies,
Version 1.171.35.11 (release 16-05-2011 CrysAlis171 .NET)
(compiled May 16 2011,17:55:39)
Analytical numeric absorption correction using a multifaceted crystal
model based on expressions derived by R.C. Clark & J.S. Reid.
(Clark, R. C. & Reid, J. S. (1995). Acta Cryst. A51, 887-897)
;
_exptl_crystal_colour colourless
_exptl_crystal_density_diffrn 2.11
_exptl_crystal_density_method 'not measured'
_exptl_crystal_description needle
_exptl_crystal_F_000 1448
_exptl_crystal_size_max 0.5448
_exptl_crystal_size_mid 0.0322
_exptl_crystal_size_min 0.0322
_refine_diff_density_max 1.106
_refine_diff_density_min -1.011
_refine_diff_density_rms 0.155
_refine_ls_extinction_method none
_refine_ls_goodness_of_fit_ref 1.003
_refine_ls_hydrogen_treatment mixed
_refine_ls_matrix_type full
_refine_ls_number_parameters 177
_refine_ls_number_reflns 2699
_refine_ls_number_restraints 3
_refine_ls_restrained_S_all 1.003
_refine_ls_R_factor_all 0.0429
_refine_ls_R_factor_gt 0.0308
_refine_ls_shift/su_max 0.000
_refine_ls_shift/su_mean 0
_refine_ls_structure_factor_coef Fsqd
_refine_ls_weighting_details 'calc w=1/[\s^2^(Fo^2^)+(0.0245P)^2^+5.0875P] where P=(Fo^2^+2Fc^2^)/3'
_refine_ls_weighting_scheme calc
_refine_ls_wR_factor_gt 0.0604
_refine_ls_wR_factor_ref 0.0658
_reflns_number_gt 2251
_reflns_number_total 2699
_reflns_threshold_expression >2sigma(I)
_cod_data_source_file c2ce26279g.txt
_cod_data_source_block Compound13
_cod_database_code 7208960

loop_
_symmetry_equiv_pos_as_xyz
'x, y, z'
'-x, y, -z+1/2'
'x+1/2, y+1/2, z'
'-x+1/2, y+1/2, -z+1/2'
'-x, -y, -z'
'x, -y, z-1/2'
'-x+1/2, -y+1/2, -z'
'x+1/2, -y+1/2, z-1/2'

loop_
_atom_site_label
_atom_site_type_symbol
_atom_site_fract_x
_atom_site_fract_y
_atom_site_fract_z
_atom_site_U_iso_or_equiv
_atom_site_adp_type
_atom_site_occupancy
_atom_site_symmetry_multiplicity
_atom_site_calc_flag
_atom_site_refinement_flags
_atom_site_disorder_assembly
_atom_site_disorder_group
La1 La 0.190037(9) 0.04108(2) 0.03460(2) 0.01230(8) Uani 1 1 d . . .
O2 O 0.29992(12) 0.0884(2) -0.0065(3) 0.0153(6) Uani 1 1 d . . .
O11 O 0.08380(13) 0.0841(3) -0.0386(3) 0.0291(8) Uani 1 1 d . . .
C4 C 0.33836(17) 0.1671(3) -0.3974(4) 0.0148(8) Uani 1 1 d . . .
H4 H 0.3065 0.1294 -0.4594 0.018 Uiso 1 1 calc R . .
C1 C 0.29899(17) 0.0744(3) -0.1557(4) 0.0134(8) Uani 1 1 d . . .
C5 C 0.39079(18) 0.1733(4) -0.5042(5) 0.0201(9) Uani 1 1 d . . .
H5A H 0.4045 0.1015 -0.5251 0.030 Uiso 1 1 calc R . .
H5B H 0.4222 0.2142 -0.4509 0.030 Uiso 1 1 calc R . .
H5C H 0.3784 0.2079 -0.6032 0.030 Uiso 1 1 calc R . .
C2 C 0.35342(17) 0.0980(3) -0.2467(4) 0.0134(8) Uani 1 1 d . . .
H2 H 0.3660 0.0276 -0.2864 0.016 Uiso 1 1 calc R . .
C12 C 0.0256(3) 0.0974(7) -0.2782(9) 0.0137(17) Uani 0.50 1 d P . .
H12 H 0.0312 0.0869 -0.3920 0.016 Uiso 0.50 1 calc PR . .
C14 C 0.0204(3) 0.0183(7) -0.2752(9) 0.0111(16) Uani 0.50 1 d P . .
H14 H 0.0254 0.0297 -0.3891 0.013 Uiso 0.50 1 calc PR . .
C3 C 0.40611(17) 0.1399(4) -0.1395(4) 0.0200(9) Uani 1 1 d . . .
H3A H 0.4411 0.1378 -0.1974 0.030 Uiso 1 1 calc R . .
H3B H 0.4115 0.0951 -0.0462 0.030 Uiso 1 1 calc R . .
H3C H 0.3986 0.2131 -0.1080 0.030 Uiso 1 1 calc R . .
C15 C 0.0000 -0.1011(5) -0.2500 0.0205(13) Uani 1 2 d S . .
H15A H -0.0029 -0.1144 -0.1381 0.031 Uiso 0.50 1 calc PR A -1
H15B H 0.0282 -0.1500 -0.2908 0.031 Uiso 0.50 1 calc PR A -1
H15C H -0.0379 -0.1123 -0.3056 0.031 Uiso 0.50 1 calc PR A -1
C13 C 0.0000 0.2151(6) -0.2500 0.0355(18) Uani 1 2 d S . .
H13A H 0.0306 0.2678 -0.2596 0.053 Uiso 0.50 1 calc PR B -1
H13B H -0.0143 0.2191 -0.1451 0.053 Uiso 0.50 1 calc PR B -1
H13C H -0.0318 0.2294 -0.3283 0.053 Uiso 0.50 1 calc PR B -1
O1 O 0.25275(12) 0.0370(2) -0.2306(3) 0.0146(6) Uani 1 1 d . . .
C6 C 0.31538(17) 0.2809(4) -0.3638(4) 0.0157(9) Uani 1 1 d . . .
O3 O 0.31001(13) 0.3464(3) -0.4806(3) 0.0208(7) Uani 1 1 d . . .
O4 O 0.30133(12) 0.3023(2) -0.2241(3) 0.0173(6) Uani 1 1 d . . .
O12 O 0.12730(12) 0.0147(3) -0.2418(3) 0.0223(7) Uani 1 1 d . . .
C11A C 0.0801(11) 0.0357(11) -0.182(3) 0.013(3) Uani 0.50 1 d P . .
C11 C 0.0835(11) 0.0731(11) -0.179(4) 0.013(3) Uani 0.50 1 d P . .
O1W O 0.18349(14) 0.2159(3) -0.1302(3) 0.0209(7) Uani 1 1 d D . .
H1WA H 0.2063(17) 0.227(3) -0.205(4) 0.031 Uiso 1 1 d D . .
H1WB H 0.182(2) 0.276(2) -0.077(5) 0.031 Uiso 1 1 d D . .

loop_
_atom_site_aniso_label
_atom_site_aniso_U_11
_atom_site_aniso_U_22
_atom_site_aniso_U_33
_atom_site_aniso_U_23
_atom_site_aniso_U_13
_atom_site_aniso_U_12
La1 0.01304(12) 0.01685(14) 0.00706(11) -0.00031(11) 0.00106(7) 0.00089(11)
O2 0.0174(14) 0.0188(16) 0.0096(13) 0.0008(13) 0.0000(10) -0.0018(12)
O11 0.0175(15) 0.059(2) 0.0107(13) 0.0027(16) 0.0032(11) 0.0105(16)
C4 0.020(2) 0.016(2) 0.0082(17) -0.0013(18) 0.0013(14) -0.0025(17)
C1 0.0149(19) 0.012(2) 0.0138(18) 0.0027(18) 0.0012(15) 0.0026(16)
C5 0.024(2) 0.020(2) 0.0169(19) 0.005(2) 0.0098(16) 0.0014(19)
C2 0.0152(19) 0.015(2) 0.0106(17) 0.0010(18) 0.0049(14) 0.0002(16)
C12 0.014(4) 0.020(5) 0.007(4) 0.005(4) -0.001(3) -0.003(4)
C14 0.011(3) 0.018(5) 0.004(3) 0.004(3) 0.003(3) -0.004(3)
C3 0.0141(19) 0.030(3) 0.0159(19) 0.001(2) 0.0009(15) 0.0016(19)
C15 0.024(3) 0.018(3) 0.019(3) 0.000 0.002(2) 0.000
C13 0.062(5) 0.025(4) 0.021(3) 0.000 0.016(3) 0.000
O1 0.0130(13) 0.0194(16) 0.0116(12) -0.0049(13) 0.0013(10) -0.0024(13)
C6 0.016(2) 0.017(2) 0.0130(18) -0.0014(19) -0.0008(15) -0.0011(17)
O3 0.0238(16) 0.0195(17) 0.0188(14) -0.0057(14) -0.0012(12) 0.0022(13)
O4 0.0210(15) 0.0196(16) 0.0112(13) -0.0031(13) 0.0015(11) 0.0006(13)
O12 0.0112(13) 0.043(2) 0.0132(13) -0.0049(15) 0.0017(11) 0.0005(14)
C11A 0.013(3) 0.016(9) 0.011(2) 0.001(9) 0.001(2) -0.004(7)
C11 0.013(3) 0.016(9) 0.011(2) 0.001(9) 0.001(2) -0.004(7)
O1W 0.0331(18) 0.0191(17) 0.0112(14) -0.0005(14) 0.0072(12) 0.0043(14)

loop_
_atom_type_symbol
_atom_type_description
_atom_type_scat_dispersion_real
_atom_type_scat_dispersion_imag
_atom_type_scat_source
C C 0.0033 0.0016 'International Tables Vol C Tables 4.2.6.8 and 6.1.1.4'
H H 0 0 'International Tables Vol C Tables 4.2.6.8 and 6.1.1.4'
O O 0.0106 0.006 'International Tables Vol C Tables 4.2.6.8 and 6.1.1.4'
La La -0.2871 2.4523 'International Tables Vol C Tables 4.2.6.8 and 6.1.1.4'

loop_
_geom_angle_atom_site_label_1
_geom_angle_atom_site_label_2
_geom_angle_atom_site_label_3
_geom_angle
_geom_angle_site_symmetry_1
_geom_angle_site_symmetry_3
O3 La1 O4 151.17(9) 4_544 7
O3 La1 O11 100.06(11) 4_544 .
O4 La1 O11 91.40(10) 7 .
O3 La1 O12 82.89(10) 4_544 6_556
O4 La1 O12 76.29(10) 7 6_556
O11 La1 O12 70.02(9) . 6_556
O3 La1 O1 76.32(9) 4_544 6_556
O4 La1 O1 77.61(9) 7 6_556
O11 La1 O1 138.59(9) . 6_556
O12 La1 O1 68.60(9) 6_556 6_556
O3 La1 O1W 136.79(9) 4_544 .
O4 La1 O1W 71.99(9) 7 .
O11 La1 O1W 70.69(11) . .
O12 La1 O1W 127.97(10) 6_556 .
O1 La1 O1W 138.34(9) 6_556 .
O3 La1 O2 100.62(9) 4_544 .
O4 La1 O2 82.90(9) 7 .
O11 La1 O2 146.48(10) . .
O12 La1 O2 138.74(8) 6_556 .
O1 La1 O2 72.37(8) 6_556 .
O1W La1 O2 76.16(9) . .
O3 La1 O12 74.01(10) 4_544 .
O4 La1 O12 131.54(10) 7 .
O11 La1 O12 50.36(9) . .
O12 La1 O12 108.59(9) 6_556 .
O1 La1 O12 150.31(10) 6_556 .
O1W La1 O12 67.94(10) . .
O2 La1 O12 111.89(8) . .
O3 La1 O1 79.89(9) 4_544 .
O4 La1 O1 120.71(9) 7 .
O11 La1 O1 110.58(8) . .
O12 La1 O1 162.60(10) 6_556 .
O1 La1 O1 109.29(9) 6_556 .
O1W La1 O1 65.72(9) . .
O2 La1 O1 48.55(8) . .
O12 La1 O1 64.11(8) . .
O3 La1 C11 91.7(3) 4_544 .
O4 La1 C11 108.0(4) 7 .
O11 La1 C11 23.5(5) . .
O12 La1 C11 90.5(5) 6_556 .
O1 La1 C11 156.8(4) 6_556 .
O1W La1 C11 62.7(3) . .
O2 La1 C11 130.1(5) . .
O12 La1 C11 27.6(5) . .
O1 La1 C11 87.6(5) . .
O3 La1 C11A 82.9(3) 4_544 .
O4 La1 C11A 115.5(4) 7 .
O11 La1 C11A 26.5(5) . .
O12 La1 C11A 87.5(5) 6_556 .
O1 La1 C11A 149.8(4) 6_556 .
O1W La1 C11A 71.0(3) . .
O2 La1 C11A 133.8(5) . .
O12 La1 C11A 24.5(5) . .
O1 La1 C11A 87.9(5) . .
C11 La1 C11A 9.0(4) . .
O3 La1 C1 91.47(10) 4_544 .
O4 La1 C1 101.32(10) 7 .
O11 La1 C1 129.94(10) . .
O12 La1 C1 160.03(10) 6_556 .
O1 La1 C1 91.46(9) 6_556 .
O1W La1 C1 67.96(10) . .
O2 La1 C1 24.07(9) . .
O12 La1 C1 88.01(9) . .
O1 La1 C1 24.54(9) . .
C11 La1 C1 108.9(5) . .
C11A La1 C1 110.9(5) . .
C1 O2 La1 98.5(2) . .
C11 O11 C11A 20.2(11) . .
C11 O11 La1 99.2(12) . .
C11A O11 La1 97.3(11) . .
C6 C4 C5 110.4(3) . .
C6 C4 C2 114.6(3) . .
C5 C4 C2 111.5(3) . .
O2 C1 O1 119.8(3) . .
O2 C1 C2 120.7(3) . .
O1 C1 C2 119.5(3) . .
O2 C1 La1 57.39(19) . .
O1 C1 La1 62.65(19) . .
C2 C1 La1 176.5(3) . .
C1 C2 C3 113.4(3) . .
C1 C2 C4 111.9(3) . .
C3 C2 C4 114.4(3) . .
C14 C12 C11 107.1(9) 2_554 .
C14 C12 C13 106.2(5) 2_554 .
C11 C12 C13 114.0(8) . .
C12 C14 C11A 111.1(10) 2_554 .
C12 C14 C15 110.5(5) 2_554 .
C11A C14 C15 108.9(8) . .
C1 O1 La1 157.0(2) . 6
C1 O1 La1 92.8(2) . .
La1 O1 La1 110.13(9) 6 .
O4 C6 O3 124.5(4) . .
O4 C6 C4 118.2(4) . .
O3 C6 C4 117.3(3) . .
C6 O3 La1 140.1(3) . 4_554
C6 O4 La1 137.5(3) . 7
C11A O12 C11 20.0(9) . .
C11A O12 La1 154.5(13) . 6
C11 O12 La1 153.3(12) . 6
C11A O12 La1 92.8(13) . .
C11 O12 La1 87.7(12) . .
La1 O12 La1 112.69(10) 6 .
O12 C11A O11 116.9(19) . .
O12 C11A C14 122(2) . .
O11 C11A C14 121.3(18) . .
O12 C11A La1 62.7(11) . .
O11 C11A La1 56.3(9) . .
C14 C11A La1 170.6(12) . .
O11 C11 O12 119(2) . .
O11 C11 C12 117.6(19) . .
O12 C11 C12 121(2) . .
O11 C11 La1 57.3(11) . .
O12 C11 La1 64.7(10) . .
C12 C11 La1 174.3(14) . .

loop_
_geom_bond_atom_site_label_1
_geom_bond_atom_site_label_2
_geom_bond_distance
_geom_bond_site_symmetry_2
La1 O3 2.448(3) 4_544
La1 O4 2.504(3) 7
La1 O11 2.506(3) .
La1 O12 2.528(3) 6_556
La1 O1 2.542(3) 6_556
La1 O1W 2.564(3) .
La1 O2 2.608(3) .
La1 O12 2.659(3) .
La1 O1 2.723(3) .
La1 C11 2.94(3) .
La1 C11A 2.99(3) .
La1 C1 3.062(4) .
O2 C1 1.263(4) .
O11 C11 1.19(3) .
O11 C11A 1.34(3) .
C4 C6 1.533(6) .
C4 C5 1.540(5) .
C4 C2 1.545(5) .
C1 O1 1.273(5) .
C1 C2 1.524(5) .
C2 C3 1.537(5) .
C12 C14 1.521(10) 2_554
C12 C11 1.54(3) .
C12 C13 1.590(11) .
C14 C12 1.521(10) 2_554
C14 C11A 1.53(3) .
C14 C15 1.565(10) .
O1 La1 2.542(3) 6
C6 O4 1.264(4) .
C6 O3 1.271(5) .
O3 La1 2.448(3) 4_554
O4 La1 2.504(3) 7
O12 C11A 1.24(3) .
O12 C11 1.36(2) .
O12 La1 2.528(3) 6
